data_1546882
loop_
_publ_author_name
'Wu, Chao'
'Li, Longhua'
'Yang, Gang'
'Song, Junling'
'Yan, Bing'
'Humphrey, Mark G.'
'Zhang, Long'
'Shao, Jianda'
'Zhang, Chi'

_publ_section_title
;
 Low-temperature-flux syntheses of ultraviolet-transparent borophosphates
 Na <sub>4</sub> MB <sub>2</sub> P <sub>3</sub> O <sub>13</sub> (M = Rb,
 Cs) exhibiting a second-harmonic generation response
;
_journal_issue 37
_journal_name_full 'Dalton Transactions'
_journal_page_first 12605
_journal_page_last 12611
_journal_paper_doi 10.1039/C7DT02649H
_journal_volume 46
_journal_year 2017
_chemical_formula_sum 'B2 Cs Na4 O13 P3'
_chemical_formula_weight 547.40
_chemical_name_systematic
; 
 ? 
;
_space_group_IT_number 33
_symmetry_cell_setting orthorhombic
_symmetry_space_group_name_Hall 'P 2c -2n'
_symmetry_space_group_name_H-M 'P n a 21'
_atom_sites_solution_hydrogens none
_atom_sites_solution_primary direct
_atom_sites_solution_secondary difmap
_audit_creation_method SHELXL-97
_audit_update_record
;
2017-07-20 deposited with the CCDC.
2017-08-28 downloaded from the CCDC.
;
_cell_angle_alpha 90.00
_cell_angle_beta 90.00
_cell_angle_gamma 90.00
_cell_formula_units_Z 8
_cell_length_a 24.5034(9)
_cell_length_b 6.7673(2)
_cell_length_c 14.7803(5)
_cell_measurement_reflns_used 8301
_cell_measurement_temperature 293(2)
_cell_measurement_theta_max 27.0836
_cell_measurement_theta_min 3.0102
_cell_volume 2450.90(14)
_computing_cell_refinement 'Bruker SAINT'
_computing_data_collection 'Bruker APEX2'
_computing_data_reduction 'Bruker SAINT'
_computing_molecular_graphics 'Bruker SHELXTL'
_computing_publication_material 'Bruker SHELXTL'
_computing_structure_refinement 'SHELXL-97 (Sheldrick, 1997)'
_computing_structure_solution 'SHELXS-97 (Sheldrick, 1990)'
_diffrn_ambient_temperature 293(2)
_diffrn_detector_area_resol_mean 10.4167
_diffrn_measured_fraction_theta_full 0.997
_diffrn_measured_fraction_theta_max 0.997
_diffrn_measurement_device_type bruker-CCD
_diffrn_measurement_method 'w scans'
_diffrn_radiation_monochromator graphite
_diffrn_radiation_source 'fine-focus sealed tube'
_diffrn_radiation_type MoK\a
_diffrn_radiation_wavelength 0.71073
_diffrn_reflns_av_R_equivalents 0.0274
_diffrn_reflns_av_sigmaI/netI 0.0316
_diffrn_reflns_limit_h_max 31
_diffrn_reflns_limit_h_min -30
_diffrn_reflns_limit_k_max 8
_diffrn_reflns_limit_k_min -8
_diffrn_reflns_limit_l_max 18
_diffrn_reflns_limit_l_min -18
_diffrn_reflns_number 14138
_diffrn_reflns_theta_full 27.08
_diffrn_reflns_theta_max 27.08
_diffrn_reflns_theta_min 3.12
_exptl_absorpt_coefficient_mu 3.626
_exptl_absorpt_correction_T_max 0.7455
_exptl_absorpt_correction_T_min 0.6341
_exptl_absorpt_correction_type multi-scan
_exptl_absorpt_process_details sadabs
_exptl_crystal_colour colourless
_exptl_crystal_density_diffrn 2.967
_exptl_crystal_density_method 'not measured'
_exptl_crystal_description block
_exptl_crystal_F_000 2064
_exptl_crystal_size_max 0.18
_exptl_crystal_size_mid 0.15
_exptl_crystal_size_min 0.14
_refine_diff_density_max 0.558
_refine_diff_density_min -0.998
_refine_diff_density_rms 0.143
_refine_ls_abs_structure_details 'Flack H D (1983), Acta Cryst. A39, 876-881'
_refine_ls_abs_structure_Flack 0.00
_refine_ls_extinction_method none
_refine_ls_goodness_of_fit_ref 1.098
_refine_ls_hydrogen_treatment none
_refine_ls_matrix_type full
_refine_ls_number_parameters 415
_refine_ls_number_reflns 4997
_refine_ls_number_restraints 13
_refine_ls_restrained_S_all 1.098
_refine_ls_R_factor_all 0.0346
_refine_ls_R_factor_gt 0.0282
_refine_ls_shift/su_max 0.001
_refine_ls_shift/su_mean 0.000
_refine_ls_structure_factor_coef Fsqd
_refine_ls_weighting_details 'calc w=1/[\s^2^(Fo^2^)+(0.0282P)^2^+3.1907P] where P=(Fo^2^+2Fc^2^)/3'
_refine_ls_weighting_scheme calc
_refine_ls_wR_factor_gt 0.0609
_refine_ls_wR_factor_ref 0.0635
_reflns_number_gt 4568
_reflns_number_total 4997
_reflns_threshold_expression >2sigma(I)
_cod_data_source_file c7dt02649h2.cif
_cod_data_source_block 1
_cod_original_sg_symbol_H-M Pna21
_cod_database_code 1546882

loop_
_symmetry_equiv_pos_as_xyz
'x, y, z'
'-x, -y, z+1/2'
'-x+1/2, y+1/2, z+1/2'
'x+1/2, -y+1/2, z'

loop_
_atom_site_label
_atom_site_type_symbol
_atom_site_fract_x
_atom_site_fract_y
_atom_site_fract_z
_atom_site_U_iso_or_equiv
_atom_site_adp_type
_atom_site_occupancy
_atom_site_symmetry_multiplicity
_atom_site_calc_flag
_atom_site_refinement_flags
P1 P -0.78140(8) -0.7231(2) 0.27336(13) 0.0121(4) Uani 1 1 d .
P2 P -0.82696(8) -0.72625(19) 0.02830(13) 0.0077(4) Uani 1 1 d .
P3 P -0.68233(7) -1.20610(19) 0.13424(12) 0.0092(3) Uani 1 1 d .
O1 O -0.6653(2) -1.2099(6) 0.2304(4) 0.0170(12) Uani 1 1 d .
O2 O -0.79896(15) -0.5225(5) 0.0500(3) 0.0090(8) Uani 1 1 d .
O3 O -0.71716(14) -0.6520(5) 0.1152(3) 0.0085(8) Uani 1 1 d .
O4 O -0.78020(14) -0.8824(5) 0.0475(3) 0.0094(8) Uani 1 1 d .
O5 O -0.7383(2) -0.6862(7) 0.3444(4) 0.0355(14) Uani 1 1 d .
O7 O -0.8406(2) -0.7306(6) -0.0705(4) 0.0160(12) Uani 1 1 d .
O8 O -0.76234(16) -0.8919(5) 0.2086(3) 0.0145(9) Uani 1 1 d .
O9 O -0.64228(15) -1.3007(5) 0.0717(3) 0.0139(9) Uani 1 1 d .
O10 O -0.74029(15) -1.3022(5) 0.1210(3) 0.0120(8) Uani 1 1 d .
O11 O -0.69249(14) -0.9890(5) 0.1010(3) 0.0115(8) Uani 1 1 d .
O12 O -0.78820(15) -0.5339(5) 0.2134(3) 0.0121(8) Uani 1 1 d .
O13 O -0.8369(2) -0.7763(6) 0.3085(4) 0.0247(12) Uani 1 1 d .
O14 O -0.8736(2) -0.7571(5) 0.0927(4) 0.0126(10) Uani 1 1 d .
B1 B -0.7366(2) -0.8507(9) 0.1185(4) 0.0080(12) Uani 1 1 d .
B4 B -0.7580(3) -0.5053(8) 0.1255(4) 0.0099(12) Uani 1 1 d U
P4 P -0.52960(8) -0.73340(19) 0.24824(14) 0.0124(4) Uani 1 1 d .
P5 P -0.57718(8) -0.73205(19) 0.49338(14) 0.0089(4) Uani 1 1 d .
P6 P -0.43200(8) -0.25415(18) 0.38909(13) 0.0111(4) Uani 1 1 d .
O15 O -0.4866(2) -0.7688(6) 0.1796(4) 0.0286(13) Uani 1 1 d .
O16 O -0.5849(2) -0.6777(6) 0.2123(3) 0.0266(11) Uani 1 1 d .
O17 O -0.53770(14) -0.9233(5) 0.3094(3) 0.0098(8) Uani 1 1 d .
O18 O -0.51095(17) -0.5644(5) 0.3140(3) 0.0166(9) Uani 1 1 d .
O19 O -0.62431(18) -0.7024(5) 0.4301(3) 0.0106(9) Uani 1 1 d .
O20 O -0.5918(2) -0.7246(5) 0.5916(4) 0.0174(12) Uani 1 1 d .
O21 O -0.53070(14) -0.5764(5) 0.4747(3) 0.0114(8) Uani 1 1 d .
O22 O -0.54940(15) -0.9354(5) 0.4720(3) 0.0088(8) Uani 1 1 d .
O23 O -0.4165(2) -0.2499(5) 0.2916(4) 0.0149(12) Uani 1 1 d .
O24 O -0.44212(14) -0.4701(5) 0.4240(2) 0.0092(7) Uani 1 1 d .
O25 O -0.48917(14) -0.1562(5) 0.4031(3) 0.0109(7) Uani 1 1 d .
O26 O -0.39054(16) -0.1648(6) 0.4508(3) 0.0162(9) Uani 1 1 d .
O27 O -0.46644(14) -0.8059(5) 0.4084(3) 0.0092(8) Uani 1 1 d .
B2 B -0.4867(3) -0.6062(8) 0.4035(4) 0.0091(12) Uani 1 1 d U
B3 B -0.5076(2) -0.9508(8) 0.3975(4) 0.0074(11) Uani 1 1 d .
Cs1 Cs -0.779993(18) -1.21037(5) 0.36211(2) 0.02011(10) Uani 1 1 d .
Cs2 Cs -0.529711(18) -1.23628(5) 0.15879(3) 0.02040(11) Uani 1 1 d .
Na1 Na -0.70853(11) -0.6991(3) 0.49212(19) 0.0146(5) Uani 1 1 d .
Na2 Na -0.63840(12) -0.9663(4) 0.3295(2) 0.0297(7) Uani 1 1 d .
Na3 Na -0.61020(12) -0.9917(4) 0.6903(2) 0.0271(7) Uani 1 1 d .
Na4 Na -0.62758(9) -0.6536(4) 0.07823(15) 0.0189(5) Uani 1 1 d .
Na5 Na -0.89655(13) -0.9737(4) 0.2050(2) 0.0312(7) Uani 1 1 d .
Na6 Na -0.64481(14) -1.4809(4) 0.3196(2) 0.0325(7) Uani 1 1 d .
Na7 Na -0.87682(9) -0.6753(3) 0.43700(15) 0.0166(5) Uani 1 1 d .
Na8 Na -0.54166(11) -1.2579(3) 0.5292(2) 0.0144(6) Uani 1 1 d .

loop_
_atom_site_aniso_label
_atom_site_aniso_U_11
_atom_site_aniso_U_22
_atom_site_aniso_U_33
_atom_site_aniso_U_23
_atom_site_aniso_U_13
_atom_site_aniso_U_12
P1 0.0163(11) 0.0128(7) 0.0074(11) 0.0002(5) 0.0018(8) 0.0007(5)
P2 0.0073(10) 0.0078(6) 0.0080(10) -0.0008(5) -0.0013(8) -0.0003(5)
P3 0.0078(8) 0.0087(6) 0.0111(9) -0.0007(5) 0.0007(7) -0.0001(5)
O1 0.023(3) 0.0142(19) 0.014(3) 0.0028(17) -0.007(2) -0.0024(18)
O2 0.0076(19) 0.0050(15) 0.014(2) 0.0022(14) -0.0039(16) -0.0010(13)
O3 0.0028(19) 0.0065(16) 0.016(2) 0.0018(15) -0.0027(15) -0.0003(14)
O4 0.0053(19) 0.0068(16) 0.0161(19) -0.0010(14) -0.0033(16) 0.0016(13)
O5 0.055(4) 0.033(2) 0.018(3) -0.002(2) -0.024(3) -0.006(2)
O7 0.021(3) 0.020(2) 0.007(3) -0.0012(16) -0.007(3) -0.0003(16)
O8 0.019(2) 0.0098(17) 0.014(2) 0.0046(15) 0.0073(18) 0.0013(15)
O9 0.013(2) 0.0116(18) 0.017(2) 0.0012(16) 0.0055(17) 0.0062(15)
O10 0.0076(18) 0.0044(16) 0.024(2) -0.0017(15) -0.0046(16) -0.0028(13)
O11 0.0061(18) 0.0092(16) 0.0193(19) 0.0022(15) 0.0030(15) 0.0010(13)
O12 0.019(2) 0.0084(17) 0.0086(18) 0.0021(14) 0.0054(17) 0.0035(14)
O13 0.028(3) 0.021(2) 0.025(3) -0.0034(19) 0.018(2) -0.0012(18)
O14 0.010(2) 0.0104(18) 0.017(3) 0.0022(15) 0.003(2) -0.0005(13)
B1 0.003(3) 0.010(3) 0.011(3) -0.001(2) -0.003(2) 0.002(2)
B4 0.0084(18) 0.0089(18) 0.0122(19) 0.0009(15) -0.0014(16) 0.0022(15)
P4 0.0190(11) 0.0101(7) 0.0081(11) 0.0010(5) 0.0003(8) -0.0011(5)
P5 0.0103(10) 0.0071(6) 0.0093(11) 0.0013(5) 0.0004(8) 0.0003(5)
P6 0.0130(9) 0.0098(6) 0.0106(9) 0.0001(5) 0.0010(7) -0.0004(5)
O15 0.040(3) 0.028(2) 0.017(3) 0.0025(18) 0.017(2) -0.0023(18)
O16 0.027(3) 0.020(2) 0.032(3) 0.001(2) -0.017(2) 0.004(2)
O17 0.012(2) 0.0098(16) 0.0081(18) 0.0012(14) -0.0016(17) -0.0023(14)
O18 0.026(2) 0.0106(18) 0.013(2) 0.0029(15) -0.0119(19) -0.0041(16)
O19 0.008(2) 0.0111(18) 0.012(2) 0.0000(17) -0.0017(19) 0.0004(15)
O20 0.021(3) 0.017(2) 0.014(3) -0.0015(16) 0.004(3) 0.0032(17)
O21 0.009(2) 0.0074(17) 0.017(2) -0.0022(14) 0.0023(17) -0.0006(13)
O22 0.0087(19) 0.0059(16) 0.0118(19) -0.0010(13) 0.0044(16) 0.0005(13)
O23 0.023(3) 0.012(2) 0.010(3) 0.0016(15) 0.008(2) 0.0009(15)
O24 0.0076(18) 0.0048(15) 0.0151(18) 0.0027(14) -0.0052(15) -0.0009(13)
O25 0.0089(18) 0.0045(15) 0.0193(19) 0.0006(15) 0.0029(16) -0.0015(14)
O26 0.021(2) 0.0085(17) 0.019(2) 0.0042(17) -0.0066(18) -0.0066(16)
O27 0.007(2) 0.0027(16) 0.018(2) 0.0004(15) -0.0009(16) -0.0009(13)
B2 0.0079(19) 0.0083(17) 0.0110(19) 0.0021(15) -0.0006(16) 0.0021(15)
B3 0.004(3) 0.006(3) 0.013(3) 0.002(2) 0.002(2) 0.003(2)
Cs1 0.0170(2) 0.01842(15) 0.0249(2) 0.00282(18) -0.0028(2) -0.00079(15)
Cs2 0.0171(2) 0.01887(16) 0.0253(3) -0.00406(17) 0.0034(2) -0.00164(14)
Na1 0.0186(14) 0.0109(10) 0.0141(14) 0.0019(10) 0.0050(12) 0.0010(9)
Na2 0.0371(16) 0.0305(13) 0.0217(15) -0.0110(11) 0.0089(13) -0.0189(11)
Na3 0.0385(17) 0.0251(12) 0.0177(15) -0.0097(10) 0.0060(13) -0.0169(11)
Na4 0.0143(12) 0.0278(12) 0.0146(12) -0.0058(10) -0.0031(9) 0.0084(10)
Na5 0.0495(19) 0.0219(12) 0.0223(15) 0.0078(11) -0.0048(14) -0.0156(12)
Na6 0.056(2) 0.0224(12) 0.0188(15) 0.0053(11) 0.0076(14) 0.0164(12)
Na7 0.0133(11) 0.0237(12) 0.0127(11) 0.0040(9) 0.0001(9) 0.0045(10)
Na8 0.0181(14) 0.0099(10) 0.0152(14) 0.0003(9) 0.0047(12) -0.0002(8)

loop_
_atom_type_symbol
_atom_type_description
_atom_type_scat_dispersion_real
_atom_type_scat_dispersion_imag
_atom_type_scat_source
B B 0.0013 0.0007 'International Tables Vol C Tables 4.2.6.8 and 6.1.1.4'
Cs Cs -0.3680 2.1192 'International Tables Vol C Tables 4.2.6.8 and 6.1.1.4'
Na Na 0.0362 0.0249 'International Tables Vol C Tables 4.2.6.8 and 6.1.1.4'
O O 0.0106 0.0060 'International Tables Vol C Tables 4.2.6.8 and 6.1.1.4'
P P 0.1023 0.0942 'International Tables Vol C Tables 4.2.6.8 and 6.1.1.4'

loop_
_geom_angle_atom_site_label_1
_geom_angle_atom_site_label_2
_geom_angle_atom_site_label_3
_geom_angle
_geom_angle_site_symmetry_1
_geom_angle_site_symmetry_3
O13 P1 O5 115.6(3) . .
O13 P1 O8 108.0(2) . .
O5 P1 O8 109.8(3) . .
O13 P1 O12 107.2(2) . .
O5 P1 O12 109.4(2) . .
O8 P1 O12 106.4(2) . .
O7 P2 O14 116.4(4) . .
O7 P2 O2 108.2(2) . .
O14 P2 O2 109.0(2) . .
O7 P2 O4 108.9(3) . .
O14 P2 O4 110.2(2) . .
O2 P2 O4 103.5(2) . .
O1 P3 O9 113.7(3) . .
O1 P3 O11 111.2(2) . .
O9 P3 O11 108.2(2) . .
O1 P3 O10 111.5(3) . .
O9 P3 O10 109.8(2) . .
O11 P3 O10 101.8(2) . .
B4 O2 P2 120.6(3) . .
B4 O3 B1 114.8(4) . .
B1 O4 P2 122.7(3) . .
B1 O8 P1 122.3(3) . .
B4 O10 P3 131.2(3) 1_545 .
B1 O11 P3 131.7(4) . .
B4 O12 P1 122.7(3) . .
O3 B1 O11 110.6(5) . .
O3 B1 O8 110.3(4) . .
O11 B1 O8 110.6(4) . .
O3 B1 O4 110.2(4) . .
O11 B1 O4 108.0(4) . .
O8 B1 O4 107.1(4) . .
O3 B4 O10 116.7(5) . 1_565
O3 B4 O2 109.7(4) . .
O10 B4 O2 103.9(4) 1_565 .
O3 B4 O12 110.4(4) . .
O10 B4 O12 108.0(4) 1_565 .
O2 B4 O12 107.5(4) . .
O15 P4 O16 116.0(3) . .
O15 P4 O18 109.6(3) . .
O16 P4 O18 107.4(2) . .
O15 P4 O17 110.4(2) . .
O16 P4 O17 107.0(3) . .
O18 P4 O17 105.9(2) . .
O20 P5 O19 114.6(3) . .
O20 P5 O22 109.2(2) . .
O19 P5 O22 109.1(2) . .
O20 P5 O21 108.7(3) . .
O19 P5 O21 111.0(2) . .
O22 P5 O21 103.8(2) . .
O23 P6 O26 114.2(3) . .
O23 P6 O25 110.3(3) . .
O26 P6 O25 110.9(2) . .
O23 P6 O24 112.1(2) . .
O26 P6 O24 106.5(2) . .
O25 P6 O24 102.1(2) . .
B3 O17 P4 122.1(3) . .
B2 O18 P4 122.2(3) . .
B2 O21 P5 123.0(3) . .
B3 O22 P5 120.2(3) . .
B2 O24 P6 129.6(3) . .
B3 O25 P6 132.2(3) 1_565 .
B3 O27 B2 113.5(4) . .
O27 B2 O24 108.9(5) . .
O27 B2 O18 111.2(4) . .
O24 B2 O18 111.4(4) . .
O27 B2 O21 109.6(4) . .
O24 B2 O21 107.6(4) . .
O18 B2 O21 108.0(4) . .
O27 B3 O25 115.5(4) . 1_545
O27 B3 O17 111.2(4) . .
O25 B3 O17 108.5(4) 1_545 .
O27 B3 O22 110.7(4) . .
O25 B3 O22 103.5(4) 1_545 .
O17 B3 O22 106.9(4) . .

loop_
_geom_bond_atom_site_label_1
_geom_bond_atom_site_label_2
_geom_bond_distance
_geom_bond_site_symmetry_2
P1 O13 1.500(5) .
P1 O5 1.510(5) .
P1 O8 1.562(4) .
P1 O12 1.566(4) .
P2 O7 1.498(6) .
P2 O14 1.502(6) .
P2 O2 1.573(4) .
P2 O4 1.584(4) .
P3 O1 1.481(6) .
P3 O9 1.493(4) .
P3 O11 1.569(4) .
P3 O10 1.574(4) .
O2 B4 1.506(7) .
O3 B4 1.418(7) .
O3 B1 1.428(7) .
O4 B1 1.513(7) .
O8 B1 1.499(7) .
O10 B4 1.443(6) 1_545
O11 B1 1.454(7) .
O12 B4 1.508(7) .
B4 O10 1.443(6) 1_565
P4 O15 1.482(6) .
P4 O16 1.503(5) .
P4 O18 1.569(4) .
P4 O17 1.584(4) .
P5 O20 1.496(6) .
P5 O19 1.499(5) .
P5 O22 1.567(4) .
P5 O21 1.576(4) .
P6 O23 1.490(6) .
P6 O26 1.493(4) .
P6 O25 1.564(4) .
P6 O24 1.570(3) .
O17 B3 1.507(7) .
O18 B2 1.478(7) .
O21 B2 1.520(7) .
O22 B3 1.508(7) .
O24 B2 1.461(7) .
O25 B3 1.464(6) 1_565
O27 B3 1.416(6) .
O27 B2 1.441(6) .
B3 O25 1.464(6) 1_545

loop_
_geom_torsion_atom_site_label_1
_geom_torsion_atom_site_label_2
_geom_torsion_atom_site_label_3
_geom_torsion_atom_site_label_4
_geom_torsion
_geom_torsion_site_symmetry_4
O7 P2 O2 B4 -150.8(4) .
O14 P2 O2 B4 81.7(4) .
O4 P2 O2 B4 -35.4(5) .
O7 P2 O4 B1 146.3(4) .
O14 P2 O4 B1 -85.0(4) .
O2 P2 O4 B1 31.4(5) .
O13 P1 O8 B1 135.0(4) .
O5 P1 O8 B1 -98.1(4) .
O12 P1 O8 B1 20.2(4) .
O1 P3 O10 B4 -71.9(5) 1_545
O9 P3 O10 B4 55.0(5) 1_545
O11 P3 O10 B4 169.4(5) 1_545
O1 P3 O11 B1 -74.1(5) .
O9 P3 O11 B1 160.4(5) .
O10 P3 O11 B1 44.8(5) .
O13 P1 O12 B4 -139.9(4) .
O5 P1 O12 B4 94.0(4) .
O8 P1 O12 B4 -24.6(4) .
B4 O3 B1 O11 175.9(5) .
B4 O3 B1 O8 -61.5(6) .
B4 O3 B1 O4 56.5(6) .
P3 O11 B1 O3 150.0(4) .
P3 O11 B1 O8 27.6(7) .
P3 O11 B1 O4 -89.3(5) .
P1 O8 B1 O3 18.4(6) .
P1 O8 B1 O11 141.0(4) .
P1 O8 B1 O4 -101.5(4) .
P2 O4 B1 O3 -42.8(6) .
P2 O4 B1 O11 -163.8(3) .
P2 O4 B1 O8 77.1(5) .
B1 O3 B4 O10 -179.0(4) 1_565
B1 O3 B4 O2 -61.2(6) .
B1 O3 B4 O12 57.2(5) .
P2 O2 B4 O3 51.9(6) .
P2 O2 B4 O10 177.5(3) 1_565
P2 O2 B4 O12 -68.2(5) .
P1 O12 B4 O3 -10.4(6) .
P1 O12 B4 O10 -139.2(4) 1_565
P1 O12 B4 O2 109.2(4) .
O15 P4 O17 B3 92.8(4) .
O16 P4 O17 B3 -140.1(4) .
O18 P4 O17 B3 -25.8(4) .
O15 P4 O18 B2 -98.5(5) .
O16 P4 O18 B2 134.6(4) .
O17 P4 O18 B2 20.6(5) .
O20 P5 O21 B2 147.7(4) .
O19 P5 O21 B2 -85.4(4) .
O22 P5 O21 B2 31.6(5) .
O20 P5 O22 B3 -150.3(4) .
O19 P5 O22 B3 83.8(4) .
O21 P5 O22 B3 -34.5(5) .
O23 P6 O24 B2 -70.5(5) .
O26 P6 O24 B2 163.9(4) .
O25 P6 O24 B2 47.6(5) .
O23 P6 O25 B3 -70.8(5) 1_565
O26 P6 O25 B3 56.8(5) 1_565
O24 P6 O25 B3 169.8(5) 1_565
B3 O27 B2 O24 174.7(5) .
B3 O27 B2 O18 -62.1(6) .
B3 O27 B2 O21 57.2(6) .
P6 O24 B2 O27 149.5(4) .
P6 O24 B2 O18 26.5(7) .
P6 O24 B2 O21 -91.8(5) .
P4 O18 B2 O27 19.2(6) .
P4 O18 B2 O24 140.9(4) .
P4 O18 B2 O21 -101.1(4) .
P5 O21 B2 O27 -44.0(6) .
P5 O21 B2 O24 -162.2(3) .
P5 O21 B2 O18 77.4(5) .
B2 O27 B3 O25 -179.2(4) 1_545
B2 O27 B3 O17 56.6(6) .
B2 O27 B3 O22 -62.0(6) .
P4 O17 B3 O27 -9.8(6) .
P4 O17 B3 O25 -137.8(3) 1_545
P4 O17 B3 O22 111.1(4) .
P5 O22 B3 O27 51.9(6) .
P5 O22 B3 O25 176.3(3) 1_545
P5 O22 B3 O17 -69.2(5) .
